data_4021756
loop_
_publ_author_name
'Yozo Miura'
'Yoshikazu Muranaka'
'Yoshio Teki'

_publ_section_title
;
 New Method for the Synthesis of N-tert-Alkoxyarylaminyl Radicals
;
_journal_name_full 'Journal of Organic Chemistry'
_journal_page_first 4786
_journal_page_last 4794
_journal_paper_doi 10.1021/jo0600959
_journal_volume 71
_journal_year 2006
_chemical_formula_moiety 'C30 H35 N2 O2 '
_chemical_formula_sum 'C30 H35 N2 O2'
_chemical_formula_weight 455.62
_space_group_IT_number 14
_symmetry_cell_setting monoclinic
_symmetry_space_group_name_Hall '-P 2yn'
_symmetry_space_group_name_H-M 'P 1 21/n 1'
_audit_creation_date 'Mon Nov 28 10:37:58 2005'
_audit_creation_method 'by teXsan'
_audit_update_record
;
2006-01-18  Received for J. Org. Chem. manuscript jo00959
            Minor syntax errors corrected (JOC/pH)
;
_cell_angle_alpha 90
_cell_angle_beta 97.120(7)
_cell_angle_gamma 90
_cell_formula_units_Z 4
_cell_length_a 10.470(2)
_cell_length_b 36.980(6)
_cell_length_c 6.8100(8)
_cell_measurement_reflns_used 3659
_cell_measurement_temperature 223.2
_cell_measurement_theta_max 27.5
_cell_measurement_theta_min 4.0
_cell_volume 2616.4(7)
_computing_cell_refinement CRYSTALCLEAR
_computing_data_collection CRYSTALCLEAR
_computing_data_reduction 'teXsan Ver. 2.0'
_computing_publication_material 'teXsan Ver. 2.0'
_computing_structure_refinement 'teXsan Ver. 2.0'
_computing_structure_solution SIR92
_diffrn_detector_area_resol_mean 14.63
_diffrn_measured_fraction_theta_full 0.9727
_diffrn_measured_fraction_theta_max 0.9727
_diffrn_measurement_device_type 'Rigaku/MSC Mercury CCD'
_diffrn_measurement_method \w
_diffrn_radiation_type 'Mo K\a'
_diffrn_radiation_wavelength 0.7107
_diffrn_reflns_av_R_equivalents 0.071
_diffrn_reflns_limit_h_max 13
_diffrn_reflns_limit_h_min -10
_diffrn_reflns_limit_k_max 38
_diffrn_reflns_limit_k_min -47
_diffrn_reflns_limit_l_max 5
_diffrn_reflns_limit_l_min -8
_diffrn_reflns_number 20344
_diffrn_reflns_theta_full 27.49
_diffrn_reflns_theta_max 27.49
_exptl_absorpt_coefficient_mu 0.072
_exptl_absorpt_correction_T_max 0.996
_exptl_absorpt_correction_T_min 0.366
_exptl_absorpt_correction_type multi-scan
_exptl_absorpt_process_details '(Jacobson, 1998)'
_exptl_crystal_colour Red
_exptl_crystal_density_diffrn 1.157
_exptl_crystal_density_method 'not measured'
_exptl_crystal_description Needle
_exptl_crystal_F_000 980.00
_exptl_crystal_size_max 0.350
_exptl_crystal_size_mid 0.060
_exptl_crystal_size_min 0.050
_refine_diff_density_max 0.26
_refine_diff_density_min -0.28
_refine_ls_extinction_coef 0.000005
_refine_ls_extinction_method 'Zachariasen(1967) type 2 Gaussian isotropic'
_refine_ls_goodness_of_fit_ref 1.434
_refine_ls_hydrogen_treatment noref
_refine_ls_number_parameters 316
_refine_ls_number_reflns 2548
_refine_ls_R_factor_gt 0.0941
_refine_ls_shift/su_max 0.0006
_refine_ls_structure_factor_coef Fsqd
_refine_ls_weighting_details 'w = 1/[\s^2^(Fo^2^) + (0.10000(Max(Fo^2^,0) + 2Fc^2^)/3)^2^]'
_refine_ls_weighting_scheme calc
_refine_ls_wR_factor_ref 0.2242
_reflns_number_gt 2548
_reflns_number_total 5841
_reflns_threshold_expression F^2^>2.4\s(F^2^)
_cod_data_source_file jo0600959si20060118_054034.cif
_cod_original_sg_symbol_H-M 'P 21/n       '
_cod_original_formula_sum 'C30 H35 N2 O2 '
_cod_database_code 4021756

loop_
_symmetry_equiv_pos_as_xyz
x,y,z
1/2-x,1/2+y,1/2-z
-x,-y,-z
1/2+x,1/2-y,1/2+z

loop_
_atom_site_label
_atom_site_type_symbol
_atom_site_fract_x
_atom_site_fract_y
_atom_site_fract_z
_atom_site_U_iso_or_equiv
_atom_site_adp_type
_atom_site_occupancy
_atom_site_symmetry_multiplicity
_atom_site_calc_flag
_atom_site_refinement_flags
O(1) O 0.2968(3) -0.15440(9) -0.3992(5) 0.053(1) Uani 1.00 1 d .
O(2) O 0.3598(5) -0.2569(1) -0.433(1) 0.141(3) Uani 1.00 1 d .
N(1) N 0.3918(4) -0.1294(1) -0.3387(6) 0.051(1) Uani 1.00 1 d .
N(2) N 0.5781(5) -0.1956(2) -0.4762(9) 0.094(2) Uani 1.00 1 d .
C(1) C 0.3493(4) -0.1046(1) -0.2115(7) 0.045(1) Uani 1.00 1 d .
C(2) C 0.2177(4) -0.0973(1) -0.1879(7) 0.044(1) Uani 1.00 1 d .
C(3) C 0.1914(4) -0.0729(1) -0.0444(7) 0.048(1) Uani 1.00 1 d .
C(4) C 0.2879(5) -0.0552(1) 0.0774(7) 0.046(1) Uani 1.00 1 d .
C(5) C 0.4163(4) -0.0618(1) 0.0464(7) 0.050(1) Uani 1.00 1 d .
C(6) C 0.4512(4) -0.0854(1) -0.0921(7) 0.045(1) Uani 1.00 1 d .
C(7) C 0.1059(5) -0.1129(1) -0.3205(7) 0.049(1) Uani 1.00 1 d .
C(8) C 0.0781(5) -0.1016(2) -0.5156(8) 0.067(2) Uani 1.00 1 d .
C(9) C -0.0272(7) -0.1148(2) -0.6340(9) 0.084(2) Uani 1.00 1 d .
C(10) C -0.1086(6) -0.1389(2) -0.562(1) 0.083(2) Uani 1.00 1 d .
C(11) C -0.0853(6) -0.1501(2) -0.370(1) 0.077(2) Uani 1.00 1 d .
C(12) C 0.0219(5) -0.1366(2) -0.2481(8) 0.062(2) Uani 1.00 1 d .
C(13) C 0.2557(5) -0.0301(1) 0.2344(7) 0.047(1) Uani 1.00 1 d .
C(14) C 0.1484(5) -0.0077(1) 0.2037(7) 0.054(2) Uani 1.00 1 d .
C(15) C 0.1149(5) 0.0146(2) 0.3541(9) 0.065(2) Uani 1.00 1 d .
C(16) C 0.1868(5) 0.0148(2) 0.5361(8) 0.064(2) Uani 1.00 1 d .
C(17) C 0.2953(5) -0.0069(2) 0.5673(8) 0.062(2) Uani 1.00 1 d .
C(18) C 0.3296(5) -0.0290(1) 0.4192(8) 0.057(2) Uani 1.00 1 d .
C(19) C 0.5948(5) -0.0922(1) -0.1092(8) 0.053(2) Uani 1.00 1 d .
C(20) C 0.6822(5) -0.0671(2) 0.0295(9) 0.069(2) Uani 1.00 1 d .
C(21) C 0.6260(5) -0.0844(2) -0.3196(8) 0.061(2) Uani 1.00 1 d .
C(22) C 0.6313(5) -0.1312(2) -0.0485(9) 0.068(2) Uani 1.00 1 d .
C(23) C 0.3346(5) -0.1773(1) -0.5542(8) 0.057(2) Uani 1.00 1 d .
C(24) C 0.4715(6) -0.1892(2) -0.5054(8) 0.062(2) Uani 1.00 1 d .
C(25) C 0.3278(8) -0.1553(2) -0.7473(9) 0.093(2) Uani 1.00 1 d .
C(26) C 0.2362(5) -0.2080(2) -0.5725(8) 0.065(2) Uani 1.00 1 d .
C(27) C 0.2448(6) -0.2378(2) -0.4176(10) 0.072(2) Uani 1.00 1 d .
C(28) C 0.2520(7) -0.2235(2) -0.2073(9) 0.083(2) Uani 1.00 1 d .
C(29) C 0.1269(8) -0.2623(2) -0.463(1) 0.109(3) Uani 1.00 1 d .
C(30) C 0.386(2) -0.2877(4) -0.362(3) 0.106(6) Uani 0.505 2 d P
C(31) C 0.392(2) -0.2790(5) -0.530(3) 0.108(7) Uani 0.495 2 d P
H(3A) H 0.1041 -0.0682 -0.0283 0.0575 Uiso 1.00 1 calc .
H(5A) H 0.4825 -0.0490 0.1263 0.0594 Uiso 1.00 1 calc .
H(8A) H 0.1327 -0.0847 -0.5677 0.0806 Uiso 1.00 1 calc .
H(9A) H -0.0423 -0.1073 -0.7688 0.0994 Uiso 1.00 1 calc .
H(10A) H -0.1816 -0.1474 -0.6456 0.1005 Uiso 1.00 1 calc .
H(11A) H -0.1418 -0.1670 -0.3193 0.0937 Uiso 1.00 1 calc .
H(12A) H 0.0370 -0.1441 -0.1134 0.0747 Uiso 1.00 1 calc .
H(14A) H 0.0969 -0.0077 0.0783 0.0645 Uiso 1.00 1 calc .
H(15A) H 0.0411 0.0295 0.3295 0.0776 Uiso 1.00 1 calc .
H(16A) H 0.1626 0.0296 0.6401 0.0770 Uiso 1.00 1 calc .
H(17A) H 0.3476 -0.0066 0.6916 0.0734 Uiso 1.00 1 calc .
H(18A) H 0.4046 -0.0436 0.4438 0.0670 Uiso 1.00 1 calc .
H(20A) H 0.7696 -0.0721 0.0167 0.0827 Uiso 1.00 1 calc .
H(20B) H 0.6637 -0.0426 -0.0068 0.0827 Uiso 1.00 1 calc .
H(20C) H 0.6666 -0.0709 0.1618 0.0827 Uiso 1.00 1 calc .
H(21A) H 0.7150 -0.0891 -0.3261 0.0729 Uiso 1.00 1 calc .
H(21B) H 0.5757 -0.0997 -0.4112 0.0729 Uiso 1.00 1 calc .
H(21C) H 0.6079 -0.0599 -0.3521 0.0729 Uiso 1.00 1 calc .
H(22A) H 0.6180 -0.1350 0.0854 0.0797 Uiso 1.00 1 calc .
H(22B) H 0.5796 -0.1476 -0.1311 0.0797 Uiso 1.00 1 calc .
H(22C) H 0.7196 -0.1352 -0.0622 0.0797 Uiso 1.00 1 calc .
H(25A) H 0.3846 -0.1350 -0.7266 0.1127 Uiso 1.00 1 calc .
H(25B) H 0.3534 -0.1699 -0.8493 0.1127 Uiso 1.00 1 calc .
H(25C) H 0.2427 -0.1469 -0.7830 0.1127 Uiso 1.00 1 calc .
H(26A) H 0.1518 -0.1972 -0.5760 0.0783 Uiso 1.00 1 calc .
H(26B) H 0.2389 -0.2194 -0.6997 0.0783 Uiso 1.00 1 calc .
H(28A) H 0.2620 -0.2433 -0.1167 0.0992 Uiso 1.00 1 calc .
H(28B) H 0.3235 -0.2077 -0.1809 0.0992 Uiso 1.00 1 calc .
H(28C) H 0.1750 -0.2109 -0.1913 0.0992 Uiso 1.00 1 calc .
H(29A) H 0.0514 -0.2487 -0.4512 0.1310 Uiso 1.00 1 calc .
H(29B) H 0.1235 -0.2713 -0.5949 0.1310 Uiso 1.00 1 calc .
H(29C) H 0.1331 -0.2819 -0.3732 0.1310 Uiso 1.00 1 calc .
H(30A) H 0.3182 -0.3052 -0.4131 0.1347 Uiso 0.505 2 calc P
H(30B) H 0.4647 -0.2971 -0.3889 0.1347 Uiso 0.505 2 calc P
H(30C) H 0.3840 -0.2876 -0.2197 0.1347 Uiso 0.505 2 calc P
H(31A) H 0.3516 -0.3029 -0.5036 0.1392 Uiso 0.495 2 calc P
H(31B) H 0.3861 -0.2758 -0.6629 0.1392 Uiso 0.495 2 calc P
H(31C) H 0.4872 -0.2853 -0.4843 0.1392 Uiso 0.495 2 calc P

loop_
_atom_site_aniso_label
_atom_site_aniso_U_11
_atom_site_aniso_U_22
_atom_site_aniso_U_33
_atom_site_aniso_U_12
_atom_site_aniso_U_13
_atom_site_aniso_U_23
O(1) 0.044(2) 0.048(2) 0.065(2) -0.001(2) 0.002(2) -0.013(2)
O(2) 0.091(4) 0.057(3) 0.281(8) 0.017(3) 0.049(5) 0.007(5)
N(1) 0.044(2) 0.047(3) 0.060(3) -0.005(2) -0.002(2) -0.002(2)
N(2) 0.064(4) 0.094(4) 0.125(5) 0.007(3) 0.013(3) -0.027(4)
C(1) 0.042(3) 0.041(3) 0.051(3) 0.004(2) -0.002(2) -0.003(2)
C(2) 0.039(3) 0.042(3) 0.050(3) 0.003(2) -0.002(2) -0.001(2)
C(3) 0.039(3) 0.047(3) 0.056(3) 0.001(2) -0.004(2) 0.004(2)
C(4) 0.043(3) 0.037(3) 0.054(3) 0.004(2) -0.007(2) 0.002(2)
C(5) 0.038(3) 0.044(3) 0.062(3) 0.001(2) -0.013(2) 0.004(2)
C(6) 0.036(3) 0.041(3) 0.057(3) 0.001(2) -0.003(2) 0.004(2)
C(7) 0.041(3) 0.044(3) 0.059(3) 0.005(2) 0.001(2) -0.007(2)
C(8) 0.055(3) 0.076(4) 0.063(3) 0.003(3) -0.016(3) 0.003(3)
C(9) 0.070(4) 0.097(5) 0.074(4) 0.014(4) -0.030(3) -0.007(4)
C(10) 0.044(4) 0.117(6) 0.084(5) 0.004(4) -0.017(3) -0.021(4)
C(11) 0.045(3) 0.078(4) 0.108(5) -0.014(3) 0.005(3) -0.023(4)
C(12) 0.046(3) 0.065(4) 0.072(3) 0.000(3) -0.001(3) -0.013(3)
C(13) 0.040(3) 0.040(3) 0.058(3) 0.000(2) -0.004(2) -0.002(2)
C(14) 0.044(3) 0.052(3) 0.064(3) 0.003(3) -0.005(2) -0.005(3)
C(15) 0.044(3) 0.060(4) 0.087(4) 0.003(3) -0.001(3) -0.009(3)
C(16) 0.056(3) 0.063(4) 0.073(4) -0.009(3) 0.010(3) -0.017(3)
C(17) 0.063(4) 0.062(4) 0.057(3) -0.012(3) -0.005(3) -0.009(3)
C(18) 0.055(3) 0.047(3) 0.063(3) -0.001(3) -0.013(3) -0.001(3)
C(19) 0.037(3) 0.051(3) 0.067(3) 0.002(2) -0.006(2) 0.003(3)
C(20) 0.036(3) 0.072(4) 0.095(4) 0.002(3) -0.003(3) -0.012(3)
C(21) 0.041(3) 0.061(3) 0.082(4) 0.005(3) 0.005(3) 0.004(3)
C(22) 0.052(3) 0.063(4) 0.083(4) 0.017(3) -0.010(3) 0.003(3)
C(23) 0.055(3) 0.051(3) 0.062(3) 0.003(3) -0.001(3) -0.013(3)
C(24) 0.060(4) 0.062(4) 0.063(3) 0.003(3) 0.006(3) -0.017(3)
C(25) 0.125(6) 0.081(5) 0.069(4) 0.000(4) -0.005(4) 0.007(4)
C(26) 0.061(4) 0.060(4) 0.070(4) 0.001(3) -0.005(3) -0.022(3)
C(27) 0.064(4) 0.048(3) 0.101(5) -0.009(3) 0.004(3) -0.011(3)
C(28) 0.099(5) 0.064(4) 0.082(4) -0.009(4) 0.003(4) 0.001(3)
C(29) 0.106(6) 0.088(5) 0.136(6) -0.043(5) 0.017(5) -0.027(5)
C(30) 0.13(1) 0.08(1) 0.10(1) -0.003(9) -0.035(10) 0.029(9)
C(31) 0.13(2) 0.08(1) 0.13(1) 0.02(1) 0.05(1) -0.02(1)

loop_
_atom_type_symbol
_atom_type_description
_atom_type_scat_dispersion_real
_atom_type_scat_dispersion_imag
_atom_type_scat_source
C C 0.003 0.002
;International Tables for Crystallography
(1992, Vol. C, Tables 4.2.6.8 and 6.1.1.1)
;
H H 0.000 0.000
;International Tables for Crystallography
(1992, Vol. C, Table 6.1.1.2)
;
N N 0.006 0.003
;International Tables for Crystallography
(1992, Vol. C, Tables 4.2.6.8 and 6.1.1.1)
;
O O 0.011 0.006
;International Tables for Crystallography
(1992, Vol. C, Tables 4.2.6.8 and 6.1.1.1)
;

loop_
_geom_angle_atom_site_label_1
_geom_angle_atom_site_label_2
_geom_angle_atom_site_label_3
_geom_angle
_geom_angle_publ_flag
N(1) O(1) C(23) 111.0(4) yes
C(27) O(2) C(30) 124(1) yes
C(27) O(2) C(31) 136(1) yes
C(30) O(2) C(31) 60(1) yes
O(1) N(1) C(1) 111.0(4) yes
N(1) C(1) C(2) 125.9(4) yes
N(1) C(1) C(6) 114.1(4) yes
C(2) C(1) C(6) 119.9(4) yes
C(1) C(2) C(3) 118.7(4) yes
C(1) C(2) C(7) 123.3(4) yes
C(3) C(2) C(7) 117.9(4) yes
C(2) C(3) C(4) 122.5(4) yes
C(2) C(3) H(3A) 118.7 no
C(4) C(3) H(3A) 118.8 no
C(3) C(4) C(5) 117.7(4) yes
C(3) C(4) C(13) 120.8(4) yes
C(5) C(4) C(13) 121.5(4) yes
C(4) C(5) C(6) 123.8(4) yes
C(4) C(5) H(5A) 118.0 no
C(6) C(5) H(5A) 118.2 no
C(1) C(6) C(5) 117.4(4) yes
C(1) C(6) C(19) 122.4(4) yes
C(5) C(6) C(19) 120.2(4) yes
C(2) C(7) C(8) 120.9(5) yes
C(2) C(7) C(12) 120.9(4) yes
C(8) C(7) C(12) 117.9(4) yes
C(7) C(8) C(9) 120.8(6) yes
C(7) C(8) H(8A) 119.6 no
C(9) C(8) H(8A) 119.7 no
C(8) C(9) C(10) 120.8(6) yes
C(8) C(9) H(9A) 119.1 no
C(10) C(9) H(9A) 120.1 no
C(9) C(10) C(11) 119.9(5) yes
C(9) C(10) H(10A) 119.4 no
C(11) C(10) H(10A) 120.8 no
C(10) C(11) C(12) 119.5(6) yes
C(10) C(11) H(11A) 119.9 no
C(12) C(11) H(11A) 120.6 no
C(7) C(12) C(11) 121.1(5) yes
C(7) C(12) H(12A) 119.5 no
C(11) C(12) H(12A) 119.4 no
C(4) C(13) C(14) 121.0(4) yes
C(4) C(13) C(18) 121.2(4) yes
C(14) C(13) C(18) 117.8(5) yes
C(13) C(14) C(15) 121.0(4) yes
C(13) C(14) H(14A) 119.4 no
C(15) C(14) H(14A) 119.6 no
C(14) C(15) C(16) 120.7(5) yes
C(14) C(15) H(15A) 119.3 no
C(16) C(15) H(15A) 120.1 no
C(15) C(16) C(17) 118.9(5) yes
C(15) C(16) H(16A) 120.7 no
C(17) C(16) H(16A) 120.4 no
C(16) C(17) C(18) 121.0(5) yes
C(16) C(17) H(17A) 120.2 no
C(18) C(17) H(17A) 118.9 no
C(13) C(18) C(17) 120.7(5) yes
C(13) C(18) H(18A) 119.8 no
C(17) C(18) H(18A) 119.5 no
C(6) C(19) C(20) 111.4(4) yes
C(6) C(19) C(21) 111.2(4) yes
C(6) C(19) C(22) 110.2(4) yes
C(20) C(19) C(21) 106.3(4) yes
C(20) C(19) C(22) 107.0(4) yes
C(21) C(19) C(22) 110.6(5) yes
C(19) C(20) H(20A) 109.4 no
C(19) C(20) H(20B) 109.1 no
C(19) C(20) H(20C) 109.6 no
H(20A) C(20) H(20B) 109.3 no
H(20A) C(20) H(20C) 109.9 no
H(20B) C(20) H(20C) 109.5 no
C(19) C(21) H(21A) 109.4 no
C(19) C(21) H(21B) 109.7 no
C(19) C(21) H(21C) 109.7 no
H(21A) C(21) H(21B) 109.2 no
H(21A) C(21) H(21C) 109.3 no
H(21B) C(21) H(21C) 109.6 no
C(19) C(22) H(22A) 109.6 no
C(19) C(22) H(22B) 109.7 no
C(19) C(22) H(22C) 109.4 no
H(22A) C(22) H(22B) 109.5 no
H(22A) C(22) H(22C) 109.3 no
H(22B) C(22) H(22C) 109.3 no
O(1) C(23) C(24) 110.6(4) yes
O(1) C(23) C(25) 109.0(5) yes
O(1) C(23) C(26) 104.6(4) yes
C(24) C(23) C(25) 106.6(5) yes
C(24) C(23) C(26) 114.7(5) yes
C(25) C(23) C(26) 111.3(4) yes
N(2) C(24) C(23) 174.2(7) yes
C(23) C(25) H(25A) 109.1 no
C(23) C(25) H(25B) 109.7 no
C(23) C(25) H(25C) 109.6 no
H(25A) C(25) H(25B) 109.3 no
H(25A) C(25) H(25C) 109.2 no
H(25B) C(25) H(25C) 110.1 no
C(23) C(26) C(27) 120.0(4) yes
C(23) C(26) H(26A) 107.3 no
C(23) C(26) H(26B) 107.5 no
C(27) C(26) H(26A) 107.0 no
C(27) C(26) H(26B) 107.6 no
H(26A) C(26) H(26B) 106.7 no
O(2) C(27) C(26) 106.8(6) yes
O(2) C(27) C(28) 107.5(6) yes
O(2) C(27) C(29) 111.3(6) yes
C(26) C(27) C(28) 113.2(5) yes
C(26) C(27) C(29) 108.0(5) yes
C(28) C(27) C(29) 110.0(6) yes
C(27) C(28) H(28A) 109.4 no
C(27) C(28) H(28B) 109.8 no
C(27) C(28) H(28C) 109.6 no
H(28A) C(28) H(28B) 109.2 no
H(28A) C(28) H(28C) 109.2 no
H(28B) C(28) H(28C) 109.6 no
C(27) C(29) H(29A) 109.2 no
C(27) C(29) H(29B) 109.4 no
C(27) C(29) H(29C) 109.3 no
H(29A) C(29) H(29B) 109.4 no
H(29A) C(29) H(29C) 109.8 no
H(29B) C(29) H(29C) 109.5 no
O(2) C(30) C(31) 54(1) yes
O(2) C(30) H(30A) 110.1 no
O(2) C(30) H(30B) 114.6 no
O(2) C(30) H(30C) 110.6 no
O(2) C(30) H(31A) 95.1 no
C(31) C(30) H(30A) 87.7 no
C(31) C(30) H(30B) 75.8 no
C(31) C(30) H(30C) 164.1 no
C(31) C(30) H(31A) 50.9 no
H(30A) C(30) H(30B) 107.4 no
H(30A) C(30) H(30C) 104.7 no
H(30A) C(30) H(31A) 40.6 no
H(30B) C(30) H(30C) 109.1 no
H(30B) C(30) H(31A) 80.9 no
H(30C) C(30) H(31A) 143.8 no
O(2) C(31) C(30) 65(1) yes
O(2) C(31) H(31A) 111.4 no
O(2) C(31) H(31B) 119.8 no
O(2) C(31) H(31C) 109.7 no
C(30) C(31) H(31A) 61.2 no
C(30) C(31) H(31B) 169.1 no
C(30) C(31) H(31C) 79.5 no
H(31A) C(31) H(31B) 108.3 no
H(31A) C(31) H(31C) 99.3 no
H(31B) C(31) H(31C) 106.3 no
C(30) H(30A) H(31A) 80.2 no
C(30) H(31A) C(31) 67.9 no
C(30) H(31A) H(30A) 59.2 no
C(31) H(31A) H(30A) 119.9 no

loop_
_geom_bond_atom_site_label_1
_geom_bond_atom_site_label_2
_geom_bond_distance
_geom_bond_publ_flag
O(1) N(1) 1.383(5) yes
O(1) C(23) 1.446(6) yes
O(2) C(27) 1.411(8) yes
O(2) C(30) 1.26(1) yes
O(2) C(31) 1.13(2) yes
N(1) C(1) 1.374(6) yes
N(2) C(24) 1.134(7) yes
C(1) C(2) 1.433(6) yes
C(1) C(6) 1.444(6) yes
C(2) C(3) 1.381(7) yes
C(2) C(7) 1.502(6) yes
C(3) C(4) 1.391(6) yes
C(3) H(3A) 0.951 no
C(4) C(5) 1.408(7) yes
C(4) C(13) 1.484(7) yes
C(5) C(6) 1.368(7) yes
C(5) H(5A) 0.951 no
C(6) C(19) 1.543(7) yes
C(7) C(8) 1.389(7) yes
C(7) C(12) 1.375(7) yes
C(8) C(9) 1.373(8) yes
C(8) H(8A) 0.945 no
C(9) C(10) 1.365(9) yes
C(9) H(9A) 0.953 no
C(10) C(11) 1.365(9) yes
C(10) H(10A) 0.949 no
C(11) C(12) 1.401(7) yes
C(11) H(11A) 0.951 no
C(12) H(12A) 0.952 no
C(13) C(14) 1.391(7) yes
C(13) C(18) 1.394(6) yes
C(14) C(15) 1.393(7) yes
C(14) H(14A) 0.952 no
C(15) C(16) 1.368(7) yes
C(15) H(15A) 0.947 no
C(16) C(17) 1.385(8) yes
C(16) H(16A) 0.952 no
C(17) C(18) 1.382(7) yes
C(17) H(17A) 0.950 no
C(18) H(18A) 0.949 no
C(19) C(20) 1.542(7) yes
C(19) C(21) 1.536(8) yes
C(19) C(22) 1.536(7) yes
C(20) H(20A) 0.949 no
C(20) H(20B) 0.953 no
C(20) H(20C) 0.946 no
C(21) H(21A) 0.954 no
C(21) H(21B) 0.950 no
C(21) H(21C) 0.948 no
C(22) H(22A) 0.950 no
C(22) H(22B) 0.950 no
C(22) H(22C) 0.952 no
C(23) C(24) 1.497(8) yes
C(23) C(25) 1.541(8) yes
C(23) C(26) 1.528(8) yes
C(25) H(25A) 0.956 no
C(25) H(25B) 0.946 no
C(25) H(25C) 0.947 no
C(26) C(27) 1.520(8) yes
C(26) H(26A) 0.968 no
C(26) H(26B) 0.966 no
C(27) C(28) 1.520(9) yes
C(27) C(29) 1.531(9) yes
C(28) H(28A) 0.954 no
C(28) H(28B) 0.949 no
C(28) H(28C) 0.950 no
C(29) H(29A) 0.948 no
C(29) H(29B) 0.952 no
C(29) H(29C) 0.947 no
C(30) C(31) 1.20(2) yes
C(30) H(30A) 0.990 no
C(30) H(30B) 0.935 no
C(30) H(30C) 0.970 no
C(30) H(31A) 1.136 no
C(31) H(31A) 1.005 no
C(31) H(31B) 0.907 no
C(31) H(31C) 1.030 no
H(30A) H(31A) 0.750 no

loop_
_geom_contact_atom_site_label_1
_geom_contact_atom_site_label_2
_geom_contact_distance
_geom_contact_site_symmetry_2
C(10) C(30) 3.39(2) 4_444
C(11) C(31) 3.52(2) 4_445
C(15) C(15) 3.48(1) 3_556
C(15) C(16) 3.508(8) 3_556

loop_
_geom_torsion_atom_site_label_1
_geom_torsion_atom_site_label_2
_geom_torsion_atom_site_label_3
_geom_torsion_atom_site_label_4
_geom_torsion
_geom_torsion_publ_flag
O(1) N(1) C(1) C(2) -18.3(6) yes
O(1) N(1) C(1) C(6) 160.5(4) yes
O(1) C(23) C(24) N(2) -87(5) yes
O(1) C(23) C(25) H(25A) 59.6 no
O(1) C(23) C(25) H(25B) 179.2 no
O(1) C(23) C(25) H(25C) -59.8 no
O(1) C(23) C(26) C(27) -75.4(6) yes
O(1) C(23) C(26) H(26A) 46.9 no
O(1) C(23) C(26) H(26B) 161.3 no
O(2) C(27) C(26) C(23) -65.8(7) yes
O(2) C(27) C(26) H(26A) 171.7 no
O(2) C(27) C(26) H(26B) 57.4 no
O(2) C(27) C(28) H(28A) -59.2 no
O(2) C(27) C(28) H(28B) 60.7 no
O(2) C(27) C(28) H(28C) -178.9 no
O(2) C(27) C(29) H(29A) 179.7 no
O(2) C(27) C(29) H(29B) -60.5 no
O(2) C(27) C(29) H(29C) 59.5 no
O(2) C(30) C(31) H(31A) -135.5 no
O(2) C(30) C(31) H(31B) -119.1 no
O(2) C(30) C(31) H(31C) 117.6 no
O(2) C(30) H(30A) H(31A) 73.7 no
O(2) C(30) H(31A) C(31) 35(1) no
O(2) C(30) H(31A) H(30A) -115.2 no
O(2) C(31) C(30) H(30A) 116.7 no
O(2) C(31) C(30) H(30B) -134.8 no
O(2) C(31) C(30) H(30C) -24.9 no
O(2) C(31) C(30) H(31A) 135.5 no
O(2) C(31) H(31A) C(30) -43(1) no
O(2) C(31) H(31A) H(30A) -13.7 no
N(1) O(1) C(23) C(24) 44.0(6) yes
N(1) O(1) C(23) C(25) -72.9(5) yes
N(1) O(1) C(23) C(26) 168.0(4) yes
N(1) C(1) C(2) C(3) 176.1(5) yes
N(1) C(1) C(2) C(7) -8.2(7) yes
N(1) C(1) C(6) C(5) -176.2(4) yes
N(1) C(1) C(6) C(19) 0.6(6) yes
N(2) C(24) C(23) C(25) 30(5) yes
N(2) C(24) C(23) C(26) 154(5) yes
C(1) N(1) O(1) C(23) 171.8(4) yes
C(1) C(2) C(3) C(4) 0.1(7) yes
C(1) C(2) C(3) H(3A) -179.8 no
C(1) C(2) C(7) C(8) -70.2(7) yes
C(1) C(2) C(7) C(12) 115.2(6) yes
C(1) C(6) C(5) C(4) -0.4(7) yes
C(1) C(6) C(5) H(5A) 179.9 no
C(1) C(6) C(19) C(20) 177.9(4) yes
C(1) C(6) C(19) C(21) 59.5(6) yes
C(1) C(6) C(19) C(22) -63.5(6) yes
C(2) C(1) C(6) C(5) 2.7(7) yes
C(2) C(1) C(6) C(19) 179.4(4) yes
C(2) C(3) C(4) C(5) 2.1(7) yes
C(2) C(3) C(4) C(13) -177.9(5) yes
C(2) C(7) C(8) C(9) -177.3(5) yes
C(2) C(7) C(8) H(8A) 3.0 no
C(2) C(7) C(12) C(11) 177.5(5) yes
C(2) C(7) C(12) H(12A) -2.9 no
C(3) C(2) C(1) C(6) -2.6(7) yes
C(3) C(2) C(7) C(8) 105.5(6) yes
C(3) C(2) C(7) C(12) -69.1(7) yes
C(3) C(4) C(5) C(6) -2.0(7) yes
C(3) C(4) C(5) H(5A) 177.8 no
C(3) C(4) C(13) C(14) -37.4(7) yes
C(3) C(4) C(13) C(18) 140.7(5) yes
C(4) C(3) C(2) C(7) -175.8(4) yes
C(4) C(5) C(6) C(19) -177.2(4) yes
C(4) C(13) C(14) C(15) 177.0(5) yes
C(4) C(13) C(14) H(14A) -2.6 no
C(4) C(13) C(18) C(17) -176.9(5) yes
C(4) C(13) C(18) H(18A) 3.4 no
C(5) C(4) C(3) H(3A) -178.0 no
C(5) C(4) C(13) C(14) 142.6(5) yes
C(5) C(4) C(13) C(18) -39.3(7) yes
C(5) C(6) C(19) C(20) -5.5(6) yes
C(5) C(6) C(19) C(21) -123.8(5) yes
C(5) C(6) C(19) C(22) 113.1(5) yes
C(6) C(1) C(2) C(7) 173.1(4) yes
C(6) C(5) C(4) C(13) 178.0(5) yes
C(6) C(19) C(20) H(20A) 179.3 no
C(6) C(19) C(20) H(20B) -61.2 no
C(6) C(19) C(20) H(20C) 58.8 no
C(6) C(19) C(21) H(21A) -179.4 no
C(6) C(19) C(21) H(21B) -59.8 no
C(6) C(19) C(21) H(21C) 60.7 no
C(6) C(19) C(22) H(22A) -61.3 no
C(6) C(19) C(22) H(22B) 58.9 no
C(6) C(19) C(22) H(22C) 178.8 no
C(7) C(2) C(3) H(3A) 4.3 no
C(7) C(8) C(9) C(10) 1(1) yes
C(7) C(8) C(9) H(9A) -177.6 no
C(7) C(12) C(11) C(10) -1.6(9) yes
C(7) C(12) C(11) H(11A) 178.5 no
C(8) C(7) C(12) C(11) 2.7(8) yes
C(8) C(7) C(12) H(12A) -177.7 no
C(8) C(9) C(10) C(11) 0(1) yes
C(8) C(9) C(10) H(10A) 179.0 no
C(9) C(8) C(7) C(12) -2.5(8) yes
C(9) C(10) C(11) C(12) 0(1) yes
C(9) C(10) C(11) H(11A) -179.8 no
C(10) C(9) C(8) H(8A) -179.1 no
C(10) C(11) C(12) H(12A) 178.7 no
C(11) C(10) C(9) H(9A) 178.7 no
C(12) C(7) C(8) H(8A) 177.8 no
C(12) C(11) C(10) H(10A) -178.8 no
C(13) C(4) C(3) H(3A) 2.0 no
C(13) C(4) C(5) H(5A) -2.2 no
C(13) C(14) C(15) C(16) -0.2(8) yes
C(13) C(14) C(15) H(15A) -179.7 no
C(13) C(18) C(17) C(16) -0.1(9) yes
C(13) C(18) C(17) H(17A) -179.8 no
C(14) C(13) C(18) C(17) 1.2(8) yes
C(14) C(13) C(18) H(18A) -178.5 no
C(14) C(15) C(16) C(17) 1.3(9) yes
C(14) C(15) C(16) H(16A) -178.2 no
C(15) C(14) C(13) C(18) -1.1(8) yes
C(15) C(16) C(17) C(18) -1.2(9) yes
C(15) C(16) C(17) H(17A) 178.5 no
C(16) C(15) C(14) H(14A) 179.5 no
C(16) C(17) C(18) H(18A) 179.7 no
C(17) C(16) C(15) H(15A) -179.1 no
C(18) C(13) C(14) H(14A) 179.3 no
C(18) C(17) C(16) H(16A) 178.3 no
C(19) C(6) C(5) H(5A) 3.0 no
C(20) C(19) C(21) H(21A) 59.2 no
C(20) C(19) C(21) H(21B) 178.8 no
C(20) C(19) C(21) H(21C) -60.7 no
C(20) C(19) C(22) H(22A) 60.0 no
C(20) C(19) C(22) H(22B) -179.8 no
C(20) C(19) C(22) H(22C) -59.9 no
C(21) C(19) C(20) H(20A) -59.4 no
C(21) C(19) C(20) H(20B) 60.1 no
C(21) C(19) C(20) H(20C) -180.0 no
C(21) C(19) C(22) H(22A) 175.3 no
C(21) C(19) C(22) H(22B) -64.5 no
C(21) C(19) C(22) H(22C) 55.4 no
C(22) C(19) C(20) H(20A) 58.8 no
C(22) C(19) C(20) H(20B) 178.3 no
C(22) C(19) C(20) H(20C) -61.7 no
C(22) C(19) C(21) H(21A) -56.6 no
C(22) C(19) C(21) H(21B) 63.0 no
C(22) C(19) C(21) H(21C) -176.5 no
C(23) C(26) C(27) C(28) 52.2(8) yes
C(23) C(26) C(27) C(29) 174.3(5) yes
C(24) C(23) C(25) H(25A) -59.7 no
C(24) C(23) C(25) H(25B) 59.9 no
C(24) C(23) C(25) H(25C) -179.2 no
C(24) C(23) C(26) C(27) 45.8(7) yes
C(24) C(23) C(26) H(26A) 168.1 no
C(24) C(23) C(26) H(26B) -77.4 no
C(25) C(23) C(26) C(27) 167.0(5) yes
C(25) C(23) C(26) H(26A) -70.7 no
C(25) C(23) C(26) H(26B) 43.7 no
C(26) C(23) C(25) H(25A) 174.5 no
C(26) C(23) C(25) H(25B) -65.8 no
C(26) C(23) C(25) H(25C) 55.1 no
C(26) C(27) O(2) C(30) -163(1) yes
C(26) C(27) O(2) C(31) -81(1) yes
C(26) C(27) C(28) H(28A) -176.9 no
C(26) C(27) C(28) H(28B) -57.0 no
C(26) C(27) C(28) H(28C) 63.5 no
C(26) C(27) C(29) H(29A) -63.3 no
C(26) C(27) C(29) H(29B) 56.5 no
C(26) C(27) C(29) H(29C) 176.4 no
C(27) O(2) C(30) C(31) 128(1) yes
C(27) O(2) C(30) H(30A) 56.6 no
C(27) O(2) C(30) H(30B) 177.7 no
C(27) O(2) C(30) H(30C) -58.6 no
C(27) O(2) C(30) H(31A) 95.4 no
C(27) O(2) C(31) C(30) -110(1) yes
C(27) O(2) C(31) H(31A) -69.4 no
C(27) O(2) C(31) H(31B) 58.4 no
C(27) O(2) C(31) H(31C) -178.3 no
C(28) C(27) O(2) C(30) 74(1) yes
C(28) C(27) O(2) C(31) 156(1) yes
C(28) C(27) C(26) H(26A) -70.2 no
C(28) C(27) C(26) H(26B) 175.5 no
C(28) C(27) C(29) H(29A) 60.7 no
C(28) C(27) C(29) H(29B) -179.5 no
C(28) C(27) C(29) H(29C) -59.5 no
C(29) C(27) O(2) C(30) -45(1) yes
C(29) C(27) O(2) C(31) 36(2) yes
C(29) C(27) C(26) H(26A) 51.9 no
C(29) C(27) C(26) H(26B) -62.4 no
C(29) C(27) C(28) H(28A) 62.1 no
C(29) C(27) C(28) H(28B) -178.0 no
C(29) C(27) C(28) H(28C) -57.5 no
C(30) O(2) C(31) H(31A) 41.3 no
C(30) O(2) C(31) H(31B) 169.1 no
C(30) O(2) C(31) H(31C) -67.7 no
C(30) C(31) H(31A) H(30A) 29.4 no
C(30) H(30A) H(31A) C(31) -31(1) no
C(30) H(31A) C(31) H(31B) -176.8 no
C(30) H(31A) C(31) H(31C) 72.5 no
C(31) O(2) C(30) H(30A) -71.9 no
C(31) O(2) C(30) H(30B) 49.2 no
C(31) O(2) C(30) H(30C) 172.9 no
C(31) O(2) C(30) H(31A) -33.1 no
C(31) C(30) H(30A) H(31A) 22.6 no
C(31) C(30) H(31A) H(30A) -150.3 no
C(31) H(31A) C(30) H(30A) 150.3 no
C(31) H(31A) C(30) H(30B) -79.0 no
C(31) H(31A) C(30) H(30C) 171.1 no
H(8A) C(8) C(9) H(9A) 2.1 no
H(9A) C(9) C(10) H(10A) -2.2 no
H(10A) C(10) C(11) H(11A) 1.1 no
H(11A) C(11) C(12) H(12A) -1.2 no
H(14A) C(14) C(15) H(15A) -0.1 no
H(15A) C(15) C(16) H(16A) 1.3 no
H(16A) C(16) C(17) H(17A) -2.0 no
H(17A) C(17) C(18) H(18A) 0.0 no
H(30A) C(30) C(31) H(31A) -18.8 no
H(30A) C(30) C(31) H(31B) -2.4 no
H(30A) C(30) C(31) H(31C) -125.7 no
H(30A) H(31A) C(30) H(30B) 130.7 no
H(30A) H(31A) C(30) H(30C) 20.7 no
H(30A) H(31A) C(31) H(31B) -147.4 no
H(30A) H(31A) C(31) H(31C) 101.9 no
H(30B) C(30) C(31) H(31A) 89.8 no
H(30B) C(30) C(31) H(31B) 106.1 no
H(30B) C(30) C(31) H(31C) -17.1 no
H(30B) C(30) H(30A) H(31A) -51.7 no
H(30C) C(30) C(31) H(31A) -160.4 no
H(30C) C(30) C(31) H(31B) -144.0 no
H(30C) C(30) C(31) H(31C) 92.7 no
H(30C) C(30) H(30A) H(31A) -167.5 no
H(31A) C(30) C(31) H(31B) 16.4 no
H(31A) C(30) C(31) H(31C) -106.9 no
H(31A) C(30) C(31) H(31C) -106.9 no
